data_4113717
loop_
_publ_author_name
'Subrayashastry Aravinda'
'Narayanaswamy Shamala'
'Chittaranjan Das'
'Arumugam Sriranjini'
'Isabella L. Karle'
'Padmanabhan Balaram'

_publ_section_title
;
 Aromatic-Aromatic Interactions in Crystal Structures of Helical Peptide
 Scaffolds Containing Projecting Phenylalanine Residues
;
_journal_name_full 'Journal of the American Chemical Society'
_journal_page_first 5308
_journal_page_last 5315
_journal_paper_doi 10.1021/ja0341283
_journal_volume 125
_journal_year 2003
_chemical_formula_moiety 'C48 H72 N8 O11 '
_chemical_formula_sum 'C48 H72 N8 O11'
_chemical_formula_weight 937.14
_chemical_name_common Boc-(Val-Ala-Phe-Aib)2-OMe
_chemical_name_systematic
; 
 t-Butoxycarbonyl-valyl-alanyl-phenylalanyl-(alpha-aminoisobutyryl)-valyl
 -alanyl-phenylalanyl-(alpha-aminoisobutyryl)-methyl ester 
;
_space_group_IT_number 19
_symmetry_cell_setting orthorhombic
_symmetry_space_group_name_Hall 'P 2ac 2ab'
_symmetry_space_group_name_H-M 'P 21 21 21'
_atom_sites_solution_hydrogens geom
_atom_sites_solution_primary direct
_atom_sites_solution_secondary difmap
_audit_creation_method SHELXL-97
_cell_angle_alpha 90.000(10)
_cell_angle_beta 90.000(9)
_cell_angle_gamma 90.000(9)
_cell_formula_units_Z 4
_cell_length_a 12.4460(12)
_cell_length_b 16.027(2)
_cell_length_c 27.704(3)
_cell_measurement_temperature 293(2)
_cell_volume 5526.2(11)
_computing_structure_refinement 'SHELXL-97 (Sheldrick, 1997)'
_computing_structure_solution 'SHELXS-97 (Sheldrick, 1990)'
_diffrn_ambient_temperature 293(2)
_diffrn_measured_fraction_theta_full 0.993
_diffrn_measured_fraction_theta_max 0.993
_diffrn_radiation_monochromator graphite
_diffrn_radiation_source 'fine-focus sealed tube'
_diffrn_radiation_type CuK\a
_diffrn_radiation_wavelength 1.54180
_diffrn_reflns_av_R_equivalents 0.0000
_diffrn_reflns_av_sigmaI/netI 0.0276
_diffrn_reflns_limit_h_max 14
_diffrn_reflns_limit_h_min -14
_diffrn_reflns_limit_k_max 19
_diffrn_reflns_limit_k_min -5
_diffrn_reflns_limit_l_max 33
_diffrn_reflns_limit_l_min -19
_diffrn_reflns_number 5775
_diffrn_reflns_theta_full 70.15
_diffrn_reflns_theta_max 70.15
_diffrn_reflns_theta_min 3.19
_exptl_absorpt_coefficient_mu 0.658
_exptl_crystal_density_diffrn 1.126
_exptl_crystal_F_000 2016
_refine_diff_density_max 0.640
_refine_diff_density_min -0.203
_refine_diff_density_rms 0.053
_refine_ls_abs_structure_details 'Flack H D (1983), Acta Cryst. A39, 876-881'
_refine_ls_abs_structure_Flack 0.7(4)
_refine_ls_extinction_coef 0.00068(11)
_refine_ls_extinction_expression Fc^*^=kFc[1+0.001xFc^2^\l^3^/sin(2\q)]^-1/4^
_refine_ls_extinction_method SHELXL
_refine_ls_goodness_of_fit_ref 1.073
_refine_ls_hydrogen_treatment mixed
_refine_ls_matrix_type full
_refine_ls_number_parameters 605
_refine_ls_number_reflns 5775
_refine_ls_number_restraints 6
_refine_ls_restrained_S_all 1.073
_refine_ls_R_factor_all 0.0895
_refine_ls_R_factor_gt 0.0588
_refine_ls_shift/su_max 0.010
_refine_ls_shift/su_mean 0.002
_refine_ls_structure_factor_coef Fsqd
_refine_ls_weighting_details 'w=1/[\s^2^(Fo^2^)+(0.0892P)^2^+3.4942P] where P=(Fo^2^+2Fc^2^)/3'
_refine_ls_weighting_scheme calc
_refine_ls_wR_factor_gt 0.1609
_refine_ls_wR_factor_ref 0.1970
_reflns_number_gt 4140
_reflns_number_total 5775
_reflns_threshold_expression >2sigma(I)
_cod_data_source_file ja0341283si20030111_113300_1.cif
_cod_data_source_block vaf8
_cod_depositor_comments
;
The following automatic conversions were performed:

'_refine_ls_weighting_scheme' value 'calc
w=1/[\s^2^(Fo^2^)+(0.0892P)^2^+3.4942P] where P=(Fo^2^+2Fc^2^)/3' was
changed to 'calc'. New tag '_refine_ls_weighting_details' was
created. The value of the new tag was set to
'w=1/[\s^2^(Fo^2^)+(0.0892P)^2^+3.4942P] where P=(Fo^2^+2Fc^2^)/3'.

Automatic conversion script
Id: cif_fix_values 3143 2015-03-26 13:38:13Z robertas 
;
_cod_original_cell_volume 5526.4(11)
_cod_database_code 4113717

loop_
_symmetry_equiv_pos_as_xyz
'x, y, z'
'-x+1/2, -y, z+1/2'
'x+1/2, -y+1/2, -z'
'-x, y+1/2, -z+1/2'

loop_
_atom_site_label
_atom_site_type_symbol
_atom_site_fract_x
_atom_site_fract_y
_atom_site_fract_z
_atom_site_U_iso_or_equiv
_atom_site_adp_type
_atom_site_occupancy
_atom_site_calc_flag
_atom_site_refinement_flags
C0T1 C 0.2877(5) 0.0702(5) 0.1842(2) 0.090(2) Uani 1 d .
H0T1 H 0.3063 0.0307 0.2089 0.134 Uiso 1 calc R
H0T2 H 0.2148 0.0611 0.1742 0.134 Uiso 1 calc R
H0T3 H 0.2949 0.1258 0.1967 0.134 Uiso 1 calc R
C0T2 C 0.3345(6) 0.1215(4) 0.1027(2) 0.0804(19) Uani 1 d .
H0T4 H 0.3818 0.1136 0.0757 0.121 Uiso 1 calc R
H0T5 H 0.3430 0.1771 0.1151 0.121 Uiso 1 calc R
H0T6 H 0.2615 0.1135 0.0925 0.121 Uiso 1 calc R
C0T3 C 0.3605(6) -0.0312(4) 0.1238(2) 0.0731(17) Uani 1 d .
H0T7 H 0.4085 -0.0367 0.0969 0.110 Uiso 1 calc R
H0T8 H 0.2891 -0.0460 0.1140 0.110 Uiso 1 calc R
H0T9 H 0.3833 -0.0675 0.1494 0.110 Uiso 1 calc R
C0T4 C 0.3615(4) 0.0593(4) 0.1417(2) 0.0629(14) Uani 1 d .
O O 0.4687(3) 0.0758(2) 0.16298(12) 0.0570(9) Uani 1 d .
C0' C 0.5566(5) 0.0797(3) 0.13573(18) 0.0551(12) Uani 1 d .
O0 O 0.5581(3) 0.0761(2) 0.09118(12) 0.0621(10) Uani 1 d .
N1 N 0.6457(4) 0.0907(3) 0.16183(14) 0.0545(11) Uani 1 d .
H1 H 0.6424 0.0918 0.1928 0.065 Uiso 1 calc R
C1A C 0.7489(4) 0.1010(4) 0.13735(18) 0.0543(13) Uani 1 d .
H1A H 0.7420 0.1508 0.1170 0.065 Uiso 1 calc R
C1' C 0.7745(4) 0.0290(4) 0.10336(17) 0.0584(14) Uani 1 d .
O1 O 0.8201(3) 0.0417(3) 0.06498(12) 0.0729(11) Uani 1 d .
C1B C 0.8396(5) 0.1196(4) 0.17343(19) 0.0648(15) Uani 1 d .
H1B H 0.8407 0.0740 0.1970 0.078 Uiso 1 calc R
C1G1 C 0.8196(6) 0.1988(5) 0.2006(2) 0.0834(19) Uani 1 d .
H1G1 H 0.7506 0.1961 0.2160 0.125 Uiso 1 calc R
H1G2 H 0.8210 0.2451 0.1787 0.125 Uiso 1 calc R
H1G3 H 0.8744 0.2060 0.2247 0.125 Uiso 1 calc R
C1G2 C 0.9492(6) 0.1216(7) 0.1489(3) 0.106(3) Uani 1 d .
H1G4 H 0.9610 0.0700 0.1322 0.158 Uiso 1 calc R
H1G5 H 1.0042 0.1293 0.1727 0.158 Uiso 1 calc R
H1G6 H 0.9514 0.1670 0.1262 0.158 Uiso 1 calc R
N2 N 0.7460(4) -0.0479(3) 0.11751(14) 0.0547(11) Uani 1 d .
H2 H 0.7143 -0.0555 0.1447 0.066 Uiso 1 calc R
C2A C 0.7697(5) -0.1178(4) 0.08620(18) 0.0624(14) Uani 1 d .
H2A H 0.8479 -0.1219 0.0829 0.075 Uiso 1 calc R
C2' C 0.7215(5) -0.1077(4) 0.03561(19) 0.0619(14) Uani 1 d .
O2 O 0.7696(4) -0.1329(3) -0.00025(13) 0.0770(12) Uani 1 d .
C2B C 0.7296(7) -0.1972(4) 0.1094(2) 0.088(2) Uani 1 d .
H2B1 H 0.7600 -0.2024 0.1411 0.131 Uiso 1 calc R
H2B2 H 0.7507 -0.2442 0.0901 0.131 Uiso 1 calc R
H2B3 H 0.6527 -0.1955 0.1118 0.131 Uiso 1 calc R
N3 N 0.6231(4) -0.0730(3) 0.03308(14) 0.0544(10) Uani 1 d .
H3 H 0.5890 -0.0607 0.0591 0.065 Uiso 1 calc R
C3A C 0.5744(4) -0.0562(3) -0.01358(18) 0.0543(13) Uani 1 d .
H3A H 0.5807 -0.1070 -0.0331 0.065 Uiso 1 calc R
C3' C 0.6292(4) 0.0132(3) -0.04050(16) 0.0495(11) Uani 1 d .
O3 O 0.6476(3) 0.0076(2) -0.08377(11) 0.0592(9) Uani 1 d .
C3B C 0.4540(4) -0.0375(4) -0.0070(2) 0.0634(15) Uani 1 d .
H3B1 H 0.4181 -0.0875 0.0044 0.076 Uiso 1 calc R
H3B2 H 0.4455 0.0052 0.0175 0.076 Uiso 1 calc R
C3G C 0.4009(5) -0.0088(4) -0.0526(2) 0.0659(15) Uani 1 d .
C3D1 C 0.3705(7) 0.0724(6) -0.0576(3) 0.092(2) Uani 1 d .
H3D1 H 0.3833 0.1092 -0.0323 0.111 Uiso 1 calc R
C3D2 C 0.3816(7) -0.0603(6) -0.0911(3) 0.106(3) Uani 1 d D
H3D2 H 0.4013 -0.1162 -0.0891 0.127 Uiso 1 calc R
C3E1 C 0.3213(9) 0.1024(8) -0.0989(4) 0.135(4) Uani 1 d .
H3E1 H 0.2999 0.1579 -0.1006 0.162 Uiso 1 calc R
C3E2 C 0.3342(9) -0.0315(8) -0.1320(3) 0.145(5) Uani 1 d D
H3E2 H 0.3214 -0.0680 -0.1575 0.174 Uiso 1 calc R
C3Z1 C 0.3047(9) 0.0513(10) -0.1363(3) 0.146(5) Uani 1 d .
H3Z1 H 0.2739 0.0711 -0.1647 0.175 Uiso 1 calc R
N4 N 0.6536(4) 0.0829(3) -0.01507(13) 0.0518(10) Uani 1 d .
H4 H 0.6366 0.0855 0.0150 0.062 Uiso 1 calc R
C4A C 0.7080(5) 0.1537(3) -0.03736(17) 0.0583(13) Uani 1 d .
C4' C 0.8083(5) 0.1219(4) -0.06340(16) 0.0555(13) Uani 1 d .
O4 O 0.8336(4) 0.1467(3) -0.10441(12) 0.0694(11) Uani 1 d .
C4B1 C 0.7421(6) 0.2136(4) 0.0029(2) 0.0727(17) Uani 1 d .
H4B1 H 0.6795 0.2339 0.0194 0.109 Uiso 1 calc R
H4B2 H 0.7808 0.2597 -0.0108 0.109 Uiso 1 calc R
H4B3 H 0.7875 0.1847 0.0254 0.109 Uiso 1 calc R
C4B2 C 0.6318(6) 0.1982(4) -0.0721(2) 0.0722(16) Uani 1 d .
H4B4 H 0.5701 0.2179 -0.0547 0.108 Uiso 1 calc R
H4B5 H 0.6092 0.1601 -0.0968 0.108 Uiso 1 calc R
H4B6 H 0.6682 0.2447 -0.0866 0.108 Uiso 1 calc R
N5 N 0.8706(4) 0.0688(3) -0.03820(14) 0.0563(11) Uani 1 d .
H5 H 0.8504 0.0541 -0.0098 0.068 Uiso 1 calc R
C5A C 0.9707(5) 0.0353(4) -0.05703(18) 0.0623(14) Uani 1 d .
H5A H 1.0167 0.0823 -0.0663 0.075 Uiso 1 calc R
C5' C 0.9525(4) -0.0183(4) -0.10153(18) 0.0580(13) Uani 1 d .
O5 O 1.0122(3) -0.0126(3) -0.13668(13) 0.0731(11) Uani 1 d .
C5B C 1.0280(6) -0.0135(5) -0.0159(2) 0.088(2) Uani 1 d .
H5B H 0.9743 -0.0480 0.0005 0.106 Uiso 1 calc R
C5G1 C 1.0730(7) 0.0490(7) 0.0207(3) 0.127(4) Uani 1 d .
H5G1 H 1.0162 0.0846 0.0319 0.191 Uiso 1 calc R
H5G2 H 1.1277 0.0822 0.0056 0.191 Uiso 1 calc R
H5G3 H 1.1033 0.0193 0.0476 0.191 Uiso 1 calc R
C5G2 C 1.1135(8) -0.0694(7) -0.0347(3) 0.126(3) Uani 1 d .
H5G4 H 1.0833 -0.1069 -0.0581 0.189 Uiso 1 calc R
H5G5 H 1.1436 -0.1009 -0.0085 0.189 Uiso 1 calc R
H5G6 H 1.1688 -0.0366 -0.0496 0.189 Uiso 1 calc R
N6 N 0.8717(4) -0.0732(3) -0.10020(14) 0.0545(10) Uani 1 d .
H6 H 0.8321 -0.0772 -0.0749 0.065 Uiso 1 calc R
C6A C 0.8513(5) -0.1265(3) -0.14201(16) 0.0549(13) Uani 1 d .
H6A H 0.9179 -0.1560 -0.1500 0.066 Uiso 1 calc R
C6' C 0.8172(5) -0.0753(3) -0.18604(17) 0.0542(12) Uani 1 d .
O6 O 0.8467(3) -0.0946(3) -0.22679(12) 0.0701(11) Uani 1 d .
C6B C 0.7662(7) -0.1905(4) -0.1299(2) 0.087(2) Uani 1 d .
H6B1 H 0.7888 -0.2226 -0.1024 0.130 Uiso 1 calc R
H6B2 H 0.7558 -0.2270 -0.1569 0.130 Uiso 1 calc R
H6B3 H 0.6999 -0.1627 -0.1225 0.130 Uiso 1 calc R
N7 N 0.7511(4) -0.0102(3) -0.17826(14) 0.0538(10) Uani 1 d .
H7 H 0.7302 0.0012 -0.1494 0.065 Uiso 1 calc R
C7A C 0.7151(4) 0.0406(4) -0.21801(17) 0.0548(12) Uani 1 d .
H7A H 0.6830 0.0037 -0.2423 0.066 Uiso 1 calc R
C7' C 0.8094(4) 0.0860(3) -0.24139(17) 0.0525(12) Uani 1 d .
O7 O 0.8171(4) 0.0902(3) -0.28585(11) 0.0681(11) Uani 1 d .
C7B C 0.6276(5) 0.1013(4) -0.2005(2) 0.0731(17) Uani 1 d .
H7B1 H 0.5716 0.0701 -0.1842 0.088 Uiso 1 calc R
H7B2 H 0.6586 0.1399 -0.1775 0.088 Uiso 1 calc R
C7G C 0.5793(6) 0.1493(6) -0.2415(2) 0.090(2) Uani 1 d .
C7D1 C 0.6091(8) 0.2303(7) -0.2513(4) 0.138(4) Uani 1 d D
H7D1 H 0.6583 0.2570 -0.2314 0.166 Uiso 1 calc R
C7D2 C 0.5039(9) 0.1146(9) -0.2710(3) 0.156(5) Uani 1 d D
H7D2 H 0.4798 0.0610 -0.2642 0.188 Uiso 1 calc R
C7E2 C 0.4624(14) 0.1550(10) -0.3100(5) 0.243(11) Uani 1 d D
H7E2 H 0.4135 0.1284 -0.3301 0.292 Uiso 1 calc R
C7E1 C 0.5675(9) 0.2718(8) -0.2899(4) 0.224(10) Uani 1 d D
H7E1 H 0.5899 0.3260 -0.2964 0.268 Uiso 1 calc R
C7Z1 C 0.4936(11) 0.2348(10) -0.3190(5) 0.242(14) Uani 1 d D
H7Z1 H 0.4645 0.2639 -0.3449 0.291 Uiso 1 calc R
N8 N 0.8795(4) 0.1209(3) -0.21182(14) 0.0531(10) Uani 1 d .
H8 H 0.8641 0.1233 -0.1816 0.064 Uiso 1 calc R
C8A C 0.9814(4) 0.1553(3) -0.22792(18) 0.0562(13) Uani 1 d .
C8' C 0.9658(5) 0.2154(4) -0.27013(17) 0.0669(16) Uani 1 d D
O8 O 1.0202(4) 0.2169(3) -0.30587(15) 0.0931(16) Uani 1 d D
C8B1 C 1.0294(6) 0.2042(4) -0.1851(2) 0.0776(18) Uani 1 d .
H8B1 H 0.9817 0.2487 -0.1763 0.116 Uiso 1 calc R
H8B2 H 1.0978 0.2270 -0.1943 0.116 Uiso 1 calc R
H8B3 H 1.0387 0.1674 -0.1581 0.116 Uiso 1 calc R
C8B2 C 1.0577(5) 0.0846(4) -0.2425(2) 0.0736(17) Uani 1 d .
H8B4 H 1.0671 0.0472 -0.2157 0.110 Uiso 1 calc R
H8B5 H 1.1260 0.1076 -0.2516 0.110 Uiso 1 calc R
H8B6 H 1.0277 0.0546 -0.2693 0.110 Uiso 1 calc R
O0M O 0.8881(4) 0.2711(2) -0.26080(14) 0.0723(11) Uani 1 d .
C0M C 0.8782(7) 0.3370(4) -0.2950(2) 0.0841(19) Uani 1 d .
H0M1 H 0.8212 0.3737 -0.2853 0.126 Uiso 1 calc R
H0M2 H 0.8624 0.3141 -0.3262 0.126 Uiso 1 calc R
H0M3 H 0.9445 0.3675 -0.2964 0.126 Uiso 1 calc R

loop_
_atom_site_aniso_label
_atom_site_aniso_U_11
_atom_site_aniso_U_22
_atom_site_aniso_U_33
_atom_site_aniso_U_23
_atom_site_aniso_U_13
_atom_site_aniso_U_12
C0T1 0.061(4) 0.124(6) 0.083(4) -0.027(4) -0.003(3) 0.015(4)
C0T2 0.076(4) 0.081(4) 0.085(4) -0.002(4) -0.026(4) 0.019(4)
C0T3 0.073(4) 0.079(4) 0.067(3) -0.011(3) -0.006(3) -0.014(4)
C0T4 0.047(3) 0.079(4) 0.062(3) -0.009(3) -0.009(3) 0.006(3)
O 0.053(2) 0.070(2) 0.0482(18) -0.0085(18) -0.0072(16) 0.0050(19)
C0' 0.063(3) 0.056(3) 0.047(3) -0.001(2) -0.005(2) 0.004(3)
O0 0.068(2) 0.074(2) 0.0444(18) 0.0006(17) -0.0076(17) 0.004(2)
N1 0.060(3) 0.065(3) 0.0393(19) 0.001(2) -0.0064(19) 0.000(2)
C1A 0.055(3) 0.064(3) 0.044(2) 0.010(2) -0.005(2) 0.000(3)
C1' 0.055(3) 0.082(4) 0.039(2) 0.008(3) -0.003(2) -0.006(3)
O1 0.078(3) 0.099(3) 0.0418(18) 0.0088(19) 0.0096(19) -0.018(2)
C1B 0.057(3) 0.087(4) 0.049(3) -0.002(3) -0.007(3) -0.012(3)
C1G1 0.079(4) 0.098(5) 0.074(4) -0.012(4) -0.012(4) -0.017(4)
C1G2 0.063(4) 0.172(9) 0.082(4) -0.023(5) -0.004(4) -0.021(5)
N2 0.060(3) 0.065(3) 0.039(2) 0.0071(19) 0.0057(19) 0.004(2)
C2A 0.067(4) 0.069(3) 0.051(3) 0.002(3) -0.002(3) 0.011(3)
C2' 0.068(4) 0.068(3) 0.050(3) -0.004(3) 0.003(3) 0.004(3)
O2 0.080(3) 0.098(3) 0.053(2) -0.009(2) 0.008(2) 0.019(3)
C2B 0.127(6) 0.064(4) 0.072(4) 0.006(3) -0.008(4) 0.007(4)
N3 0.054(2) 0.067(3) 0.042(2) 0.008(2) 0.0035(19) 0.001(2)
C3A 0.060(3) 0.058(3) 0.046(3) -0.004(2) 0.001(2) -0.004(3)
C3' 0.052(3) 0.059(3) 0.037(2) 0.001(2) 0.003(2) 0.001(3)
O3 0.062(2) 0.079(2) 0.0372(16) -0.0025(17) 0.0041(16) -0.007(2)
C3B 0.049(3) 0.082(4) 0.058(3) -0.003(3) 0.002(3) -0.014(3)
C3G 0.051(3) 0.086(4) 0.061(3) 0.001(3) -0.005(3) -0.010(3)
C3D1 0.089(5) 0.107(6) 0.081(4) 0.006(4) -0.016(4) -0.001(5)
C3D2 0.098(5) 0.127(7) 0.092(5) -0.040(5) -0.036(5) 0.011(5)
C3E1 0.130(8) 0.154(9) 0.120(7) 0.042(7) -0.020(7) 0.017(7)
C3E2 0.130(9) 0.194(12) 0.111(7) -0.062(8) -0.060(7) 0.031(9)
C3Z1 0.109(7) 0.246(15) 0.082(6) 0.005(8) -0.033(5) 0.025(9)
N4 0.062(3) 0.056(2) 0.0378(18) -0.0003(18) 0.0078(18) -0.009(2)
C4A 0.073(4) 0.055(3) 0.046(3) 0.002(2) 0.004(3) -0.008(3)
C4' 0.061(3) 0.065(3) 0.040(2) 0.001(2) 0.000(2) -0.017(3)
O4 0.088(3) 0.077(3) 0.0436(18) 0.0067(18) 0.014(2) -0.012(2)
C4B1 0.094(5) 0.066(3) 0.058(3) -0.016(3) 0.013(3) -0.012(3)
C4B2 0.084(4) 0.070(4) 0.062(3) 0.013(3) 0.003(3) 0.008(4)
N5 0.053(2) 0.073(3) 0.043(2) -0.002(2) 0.006(2) -0.010(2)
C5A 0.055(3) 0.083(4) 0.048(3) -0.006(3) -0.001(2) -0.011(3)
C5' 0.054(3) 0.075(4) 0.044(3) 0.000(3) 0.000(2) -0.004(3)
O5 0.073(3) 0.092(3) 0.054(2) -0.005(2) 0.010(2) -0.018(2)
C5B 0.070(4) 0.128(6) 0.066(4) -0.025(4) -0.016(3) 0.010(4)
C5G1 0.080(5) 0.225(11) 0.077(5) -0.038(6) -0.026(4) -0.006(7)
C5G2 0.098(6) 0.187(10) 0.093(5) 0.005(6) -0.015(5) 0.030(7)
N6 0.055(2) 0.066(3) 0.043(2) 0.000(2) 0.0013(19) -0.007(2)
C6A 0.063(3) 0.056(3) 0.046(2) -0.008(2) 0.002(2) -0.003(3)
C6' 0.057(3) 0.059(3) 0.046(3) -0.004(2) 0.003(2) -0.006(3)
O6 0.080(3) 0.088(3) 0.0424(18) -0.0097(18) 0.0040(19) 0.001(2)
C6B 0.117(6) 0.074(4) 0.069(4) -0.001(3) -0.004(4) -0.039(4)
N7 0.059(2) 0.062(3) 0.0403(19) -0.0035(19) 0.0016(19) -0.005(2)
C7A 0.059(3) 0.064(3) 0.042(2) -0.001(2) -0.005(2) -0.005(3)
C7' 0.063(3) 0.054(3) 0.041(2) 0.000(2) 0.002(2) -0.003(3)
O7 0.089(3) 0.082(3) 0.0340(16) 0.0000(17) 0.0033(18) -0.002(2)
C7B 0.063(3) 0.095(5) 0.061(3) 0.000(3) 0.005(3) 0.008(4)
C7G 0.066(4) 0.130(7) 0.074(4) 0.017(5) 0.003(3) 0.031(4)
C7D1 0.089(6) 0.148(9) 0.177(10) 0.079(8) 0.046(6) 0.035(6)
C7D2 0.136(8) 0.204(12) 0.130(8) -0.003(8) -0.070(8) 0.048(9)
C7E2 0.190(17) 0.39(3) 0.149(13) 0.000(17) -0.086(13) 0.12(2)
C7E1 0.110(9) 0.271(17) 0.29(2) 0.196(16) 0.096(11) 0.096(11)
C7Z1 0.126(12) 0.46(4) 0.142(10) 0.124(17) 0.036(9) 0.152(18)
N8 0.065(3) 0.057(2) 0.0379(19) -0.0026(19) 0.0038(19) -0.011(2)
C8A 0.058(3) 0.057(3) 0.053(3) -0.004(2) 0.009(2) -0.009(3)
C8' 0.080(4) 0.053(3) 0.068(3) -0.002(3) 0.020(3) -0.007(3)
O8 0.121(4) 0.080(3) 0.079(3) 0.017(2) 0.051(3) 0.005(3)
C8B1 0.070(4) 0.087(4) 0.076(4) -0.015(3) 0.004(3) -0.017(4)
C8B2 0.074(4) 0.073(4) 0.074(4) 0.001(3) 0.013(3) 0.005(3)
O0M 0.089(3) 0.065(2) 0.063(2) 0.010(2) 0.017(2) 0.004(2)
C0M 0.110(5) 0.070(4) 0.072(4) 0.017(3) 0.013(4) 0.001(4)

loop_
_atom_type_symbol
_atom_type_description
_atom_type_scat_dispersion_real
_atom_type_scat_dispersion_imag
_atom_type_scat_source
C C 0.0181 0.0091 'International Tables Vol C Tables 4.2.6.8 and 6.1.1.4'
H H 0.0000 0.0000 'International Tables Vol C Tables 4.2.6.8 and 6.1.1.4'
N N 0.0311 0.0180 'International Tables Vol C Tables 4.2.6.8 and 6.1.1.4'
O O 0.0492 0.0322 'International Tables Vol C Tables 4.2.6.8 and 6.1.1.4'

loop_
_geom_angle_atom_site_label_1
_geom_angle_atom_site_label_2
_geom_angle_atom_site_label_3
_geom_angle
O C0T4 C0T1 102.5(4)
O C0T4 C0T2 111.5(5)
C0T1 C0T4 C0T2 110.3(5)
O C0T4 C0T3 107.8(5)
C0T1 C0T4 C0T3 111.0(6)
C0T2 C0T4 C0T3 113.1(5)
C0' O C0T4 121.5(4)
O0 C0' O 125.3(5)
O0 C0' N1 122.3(5)
O C0' N1 112.4(4)
C0' N1 C1A 119.6(4)
N1 C1A C1' 112.6(5)
N1 C1A C1B 111.4(4)
C1' C1A C1B 113.3(5)
O1 C1' N2 122.1(5)
O1 C1' C1A 120.5(5)
N2 C1' C1A 117.4(4)
C1G1 C1B C1G2 110.8(6)
C1G1 C1B C1A 111.7(5)
C1G2 C1B C1A 111.8(4)
C1' N2 C2A 118.8(4)
N2 C2A C2B 109.2(4)
N2 C2A C2' 112.7(5)
C2B C2A C2' 110.4(5)
O2 C2' N3 122.5(5)
O2 C2' C2A 120.9(5)
N3 C2' C2A 116.6(5)
C2' N3 C3A 120.1(4)
N3 C3A C3' 112.9(4)
N3 C3A C3B 109.7(4)
C3' C3A C3B 110.9(5)
O3 C3' N4 121.9(5)
O3 C3' C3A 121.1(5)
N4 C3' C3A 117.0(4)
C3G C3B C3A 112.9(5)
C3D1 C3G C3D2 116.6(7)
C3D1 C3G C3B 120.2(6)
C3D2 C3G C3B 123.2(6)
C3G C3D1 C3E1 122.6(9)
C3E2 C3D2 C3G 121.4(8)
C3Z1 C3E1 C3D1 119.8(11)
C3D2 C3E2 C3Z1 120.8(9)
C3E1 C3Z1 C3E2 118.7(10)
C3' N4 C4A 121.7(4)
N4 C4A C4B2 110.0(5)
N4 C4A C4' 108.6(4)
C4B2 C4A C4' 111.4(4)
N4 C4A C4B1 107.9(4)
C4B2 C4A C4B1 109.8(5)
C4' C4A C4B1 109.1(5)
O4 C4' N5 121.9(5)
O4 C4' C4A 122.1(5)
N5 C4' C4A 115.9(4)
C4' N5 C5A 122.8(4)
N5 C5A C5' 111.8(4)
N5 C5A C5B 108.4(5)
C5' C5A C5B 112.3(5)
O5 C5' N6 121.7(5)
O5 C5' C5A 120.8(5)
N6 C5' C5A 117.5(4)
C5G2 C5B C5G1 111.4(7)
C5G2 C5B C5A 112.1(6)
C5G1 C5B C5A 108.9(7)
C5' N6 C6A 119.6(4)
N6 C6A C6B 110.0(4)
N6 C6A C6' 111.6(4)
C6B C6A C6' 110.3(5)
O6 C6' N7 121.7(5)
O6 C6' C6A 121.0(5)
N7 C6' C6A 117.2(4)
C6' N7 C7A 120.4(4)
N7 C7A C7' 110.8(4)
N7 C7A C7B 109.7(4)
C7' C7A C7B 112.1(5)
O7 C7' N8 122.9(5)
O7 C7' C7A 120.6(5)
N8 C7' C7A 116.5(4)
C7G C7B C7A 111.8(5)
C7D2 C7G C7D1 116.7(8)
C7D2 C7G C7B 121.4(9)
C7D1 C7G C7B 121.8(8)
C7E1 C7D1 C7G 121.0(11)
C7E2 C7D2 C7G 123.0(13)
C7D2 C7E2 C7Z1 119.0(15)
C7D1 C7E1 C7Z1 120.7(13)
C7E1 C7Z1 C7E2 119.6(15)
C7' N8 C8A 123.1(4)
N8 C8A C8' 111.3(5)
N8 C8A C8B2 109.9(4)
C8' C8A C8B2 110.1(4)
N8 C8A C8B1 107.2(4)
C8' C8A C8B1 108.5(5)
C8B2 C8A C8B1 109.8(5)
O8 C8' O0M 123.6(6)
O8 C8' C8A 124.9(6)
O0M C8' C8A 111.4(4)
C8' O0M C0M 115.3(5)

loop_
_geom_bond_atom_site_label_1
_geom_bond_atom_site_label_2
_geom_bond_distance
C0T1 C0T4 1.504(8)
C0T2 C0T4 1.509(8)
C0T3 C0T4 1.532(9)
C0T4 O 1.483(7)
O C0' 1.330(6)
C0' O0 1.236(6)
C0' N1 1.336(7)
N1 C1A 1.462(7)
C1A C1' 1.524(8)
C1A C1B 1.536(7)
C1' O1 1.222(6)
C1' N2 1.340(7)
C1B C1G1 1.497(9)
C1B C1G2 1.525(9)
N2 C2A 1.448(7)
C2A C2B 1.511(9)
C2A C2' 1.533(7)
C2' O2 1.229(6)
C2' N3 1.347(7)
N3 C3A 1.453(6)
C3A C3' 1.504(7)
C3A C3B 1.539(8)
C3' O3 1.224(5)
C3' N4 1.355(6)
C3B C3G 1.498(8)
C3G C3D1 1.362(10)
C3G C3D2 1.369(9)
C3D1 C3E1 1.383(11)
C3D2 C3E2 1.3603(11)
C3E1 C3Z1 1.337(15)
C3E2 C3Z1 1.382(16)
N4 C4A 1.458(7)
C4A C4B2 1.528(8)
C4A C4' 1.529(8)
C4A C4B1 1.532(7)
C4' O4 1.244(6)
C4' N5 1.347(7)
N5 C5A 1.453(7)
C5A C5' 1.519(7)
C5A C5B 1.554(9)
C5' O5 1.228(6)
C5' N6 1.338(7)
C5B C5G2 1.485(11)
C5B C5G1 1.532(10)
N6 C6A 1.461(6)
C6A C6B 1.513(8)
C6A C6' 1.530(7)
C6' O6 1.227(6)
C6' N7 1.346(7)
N7 C7A 1.441(6)
C7A C7' 1.526(7)
C7A C7B 1.538(8)
C7' O7 1.237(5)
C7' N8 1.321(6)
C7B C7G 1.497(9)
C7G C7D2 1.364(13)
C7G C7D1 1.376(13)
C7D1 C7E1 1.3600(11)
C7D2 C7E2 1.3602(11)
C7E2 C7Z1 1.3599(11)
C7E1 C7Z1 1.3599(11)
N8 C8A 1.454(7)
C8A C8' 1.528(8)
C8A C8B2 1.533(8)
C8A C8B1 1.542(8)
C8' O8 1.2000(11)
C8' O0M 1.341(7)
O0M C0M 1.423(7)

loop_
_geom_torsion_atom_site_label_1
_geom_torsion_atom_site_label_2
_geom_torsion_atom_site_label_3
_geom_torsion_atom_site_label_4
_geom_torsion
C0T1 C0T4 O C0' -173.9(6)
C0T2 C0T4 O C0' -55.9(7)
C0T3 C0T4 O C0' 68.9(7)
C0T4 O C0' O0 5.3(9)
C0T4 O C0' N1 -176.7(5)
O0 C0' N1 C1A 1.5(8)
O C0' N1 C1A -176.6(5)
C0' N1 C1A C1' -55.8(6)
C0' N1 C1A C1B 175.6(5)
N1 C1A C1' O1 143.0(5)
C1B C1A C1' O1 -89.4(6)
N1 C1A C1' N2 -37.6(6)
C1B C1A C1' N2 90.0(6)
N1 C1A C1B C1G1 -61.1(6)
C1' C1A C1B C1G1 170.7(5)
N1 C1A C1B C1G2 174.2(6)
C1' C1A C1B C1G2 46.0(8)
O1 C1' N2 C2A -0.3(8)
C1A C1' N2 C2A -179.7(5)
C1' N2 C2A C2B -179.6(6)
C1' N2 C2A C2' -56.4(7)
N2 C2A C2' O2 144.0(6)
C2B C2A C2' O2 -93.5(7)
N2 C2A C2' N3 -38.4(7)
C2B C2A C2' N3 84.1(7)
O2 C2' N3 C3A -6.4(9)
C2A C2' N3 C3A 176.0(5)
C2' N3 C3A C3' -69.7(6)
C2' N3 C3A C3B 166.1(5)
N3 C3A C3' O3 137.2(5)
C3B C3A C3' O3 -99.3(6)
N3 C3A C3' N4 -45.0(6)
C3B C3A C3' N4 78.5(6)
N3 C3A C3B C3G 172.6(5)
C3' C3A C3B C3G 47.2(7)
C3A C3B C3G C3D1 -108.2(7)
C3A C3B C3G C3D2 70.9(8)
C3D2 C3G C3D1 C3E1 0.8(12)
C3B C3G C3D1 C3E1 179.9(8)
C3D1 C3G C3D2 C3E2 -0.2(13)
C3B C3G C3D2 C3E2 -179.3(8)
C3G C3D1 C3E1 C3Z1 -1.8(16)
C3G C3D2 C3E2 C3Z1 0.6(17)
C3D1 C3E1 C3Z1 C3E2 2.1(19)
C3D2 C3E2 C3Z1 C3E1 -2(2)
O3 C3' N4 C4A -3.0(8)
C3A C3' N4 C4A 179.2(5)
C3' N4 C4A C4B2 70.9(6)
C3' N4 C4A C4' -51.2(6)
C3' N4 C4A C4B1 -169.3(5)
N4 C4A C4' O4 136.6(5)
C4B2 C4A C4' O4 15.3(7)
C4B1 C4A C4' O4 -106.0(6)
N4 C4A C4' N5 -46.9(6)
C4B2 C4A C4' N5 -168.2(5)
C4B1 C4A C4' N5 70.4(6)
O4 C4' N5 C5A -1.1(8)
C4A C4' N5 C5A -177.6(5)
C4' N5 C5A C5' -63.3(7)
C4' N5 C5A C5B 172.4(5)
N5 C5A C5' O5 137.2(6)
C5B C5A C5' O5 -100.6(7)
N5 C5A C5' N6 -44.9(7)
C5B C5A C5' N6 77.2(7)
N5 C5A C5B C5G2 163.7(7)
C5' C5A C5B C5G2 39.6(9)
N5 C5A C5B C5G1 -72.6(7)
C5' C5A C5B C5G1 163.4(5)
O5 C5' N6 C6A -1.9(8)
C5A C5' N6 C6A -179.7(5)
C5' N6 C6A C6B 172.8(5)
C5' N6 C6A C6' -64.5(7)
N6 C6A C6' O6 142.9(5)
C6B C6A C6' O6 -94.6(7)
N6 C6A C6' N7 -39.2(7)
C6B C6A C6' N7 83.3(6)
O6 C6' N7 C7A -1.7(8)
C6A C6' N7 C7A -179.6(5)
C6' N7 C7A C7' -64.5(6)
C6' N7 C7A C7B 171.3(5)
N7 C7A C7' O7 136.9(5)
C7B C7A C7' O7 -100.3(6)
N7 C7A C7' N8 -44.3(6)
C7B C7A C7' N8 78.6(6)
N7 C7A C7B C7G -174.1(6)
C7' C7A C7B C7G 62.5(7)
C7A C7B C7G C7D2 78.9(9)
C7A C7B C7G C7D1 -100.8(8)
C7D2 C7G C7D1 C7E1 -2.3(13)
C7B C7G C7D1 C7E1 177.3(8)
C7D1 C7G C7D2 C7E2 3.1(17)
C7B C7G C7D2 C7E2 -176.5(12)
C7G C7D2 C7E2 C7Z1 -3(3)
C7G C7D1 C7E1 C7Z1 1.5(16)
C7D1 C7E1 C7Z1 C7E2 -1(2)
C7D2 C7E2 C7Z1 C7E1 2(3)
O7 C7' N8 C8A -10.7(8)
C7A C7' N8 C8A 170.5(5)
C7' N8 C8A C8' 51.0(7)
C7' N8 C8A C8B2 -71.2(6)
C7' N8 C8A C8B1 169.5(5)
N8 C8A C8' O8 -135.6(6)
C8B2 C8A C8' O8 -13.5(9)
C8B1 C8A C8' O8 106.8(7)
N8 C8A C8' O0M 49.1(6)
C8B2 C8A C8' O0M 171.3(5)
C8B1 C8A C8' O0M -68.5(6)
O8 C8' O0M C0M -4.1(9)
C8A C8' O0M C0M 171.3(5)
